data_7710517
loop_
_publ_author_name
'Wohltmann, Wiebke Marie'
'Schmidtmann, Marc'
'M\"uller, Thomas'

_publ_section_title
;
 Covalent triflates as synthons for silolyl- and germolyl cations
;
_journal_name_full 'Dalton Transactions'
_journal_paper_doi 10.1039/D2DT01446G
_journal_year 2022
_chemical_formula_structural GeC4(CH3)2(Si(CH3)3)2(C6H5)(CF3SO3)
_chemical_formula_sum 'C19 H29 F3 Ge O3 S Si2'
_chemical_formula_weight 523.25
_space_group_crystal_system monoclinic
_space_group_IT_number 14
_space_group_name_Hall '-P 2yn'
_space_group_name_H-M_alt 'P 1 21/n 1'
_atom_sites_solution_hydrogens difmap
_atom_sites_solution_primary direct
_atom_sites_solution_secondary difmap
_audit_creation_method SHELXL-2018/3
_audit_update_record
;
2022-05-03 deposited with the CCDC.	2022-06-09 downloaded from the CCDC.
;
_cell_angle_alpha 90
_cell_angle_beta 90.8384(14)
_cell_angle_gamma 90
_cell_formula_units_Z 4
_cell_length_a 9.3768(3)
_cell_length_b 17.0364(6)
_cell_length_c 15.1530(5)
_cell_measurement_reflns_used 9656
_cell_measurement_temperature 100(2)
_cell_measurement_theta_max 38.58
_cell_measurement_theta_min 2.39
_cell_volume 2420.39(14)
_computing_cell_refinement 'Bruker SAINT V8.40A'
_computing_data_collection 'Bruker APEX3'
_computing_data_reduction 'Bruker SAINT V8.40A'
_computing_structure_refinement 'SHELXL-2018/3 (Sheldrick, 2018)'
_computing_structure_solution 'SHELXS-2013/1 (Sheldrick, 2013)'
_diffrn_ambient_temperature 100(2)
_diffrn_measured_fraction_theta_full 1.000
_diffrn_measured_fraction_theta_max 1.000
_diffrn_measurement_device_type 'Bruker Photon III CPAD'
_diffrn_measurement_method '\f and \w scans'
_diffrn_radiation_type MoK\a
_diffrn_radiation_wavelength 0.71073
_diffrn_reflns_av_R_equivalents 0.0302
_diffrn_reflns_av_unetI/netI 0.0131
_diffrn_reflns_Laue_measured_fraction_full 1.000
_diffrn_reflns_Laue_measured_fraction_max 1.000
_diffrn_reflns_limit_h_max 16
_diffrn_reflns_limit_h_min -16
_diffrn_reflns_limit_k_max 29
_diffrn_reflns_limit_k_min -29
_diffrn_reflns_limit_l_max 26
_diffrn_reflns_limit_l_min -26
_diffrn_reflns_number 179872
_diffrn_reflns_point_group_measured_fraction_full 1.000
_diffrn_reflns_point_group_measured_fraction_max 1.000
_diffrn_reflns_theta_full 25.242
_diffrn_reflns_theta_max 38.565
_diffrn_reflns_theta_min 1.799
_diffrn_source 'I\mS microfocus'
_exptl_absorpt_coefficient_mu 1.491
_exptl_absorpt_correction_T_max 1.0000
_exptl_absorpt_correction_T_min 0.9263
_exptl_absorpt_correction_type multi-scan
_exptl_absorpt_process_details 'SADABS-2016/2 (Sheldrick)'
_exptl_crystal_colour colourless
_exptl_crystal_density_diffrn 1.436
_exptl_crystal_description plate
_exptl_crystal_F_000 1080
_exptl_crystal_size_max 0.160
_exptl_crystal_size_mid 0.120
_exptl_crystal_size_min 0.050
_refine_diff_density_max 0.689
_refine_diff_density_min -0.609
_refine_diff_density_rms 0.055
_refine_ls_extinction_method none
_refine_ls_goodness_of_fit_ref 1.023
_refine_ls_hydrogen_treatment constr
_refine_ls_matrix_type full
_refine_ls_number_parameters 270
_refine_ls_number_reflns 13675
_refine_ls_number_restraints 0
_refine_ls_restrained_S_all 1.023
_refine_ls_R_factor_all 0.0279
_refine_ls_R_factor_gt 0.0224
_refine_ls_shift/su_max 0.003
_refine_ls_shift/su_mean 0.000
_refine_ls_structure_factor_coef Fsqd
_refine_ls_weighting_details 'w=1/[\s^2^(Fo^2^)+(0.0300P)^2^+0.6000P] where P=(Fo^2^+2Fc^2^)/3'
_refine_ls_weighting_scheme calc
_refine_ls_wR_factor_gt 0.0591
_refine_ls_wR_factor_ref 0.0615
_reflns_Friedel_coverage 0.000
_reflns_number_gt 12057
_reflns_number_total 13675
_reflns_threshold_expression 'I > 2\s(I)'
_cod_data_source_file d2dt01446g3.cif
_cod_data_source_block ww106b
_cod_original_sg_symbol_H-M 'P 21/n'
_cod_database_code 7710517
_shelx_shelxl_version_number 2018/3
_shelx_space_group_comment
;
The symmetry employed for this shelxl refinement is uniquely defined
by the following loop, which should always be used as a source of
symmetry information in preference to the above space-group names.
They are only intended as comments.
;
_shelx_estimated_absorpt_t_min 0.796
_shelx_estimated_absorpt_t_max 0.929

loop_
_space_group_symop_operation_xyz
'x, y, z'
'-x+1/2, y+1/2, -z+1/2'
'-x, -y, -z'
'x-1/2, -y-1/2, z-1/2'

loop_
_atom_site_label
_atom_site_type_symbol
_atom_site_fract_x
_atom_site_fract_y
_atom_site_fract_z
_atom_site_U_iso_or_equiv
_atom_site_adp_type
_atom_site_occupancy
_atom_site_site_symmetry_order
_atom_site_calc_flag
_atom_site_refinement_flags_posn
_atom_site_refinement_flags_adp
_atom_site_refinement_flags_occupancy
_atom_site_disorder_assembly
_atom_site_disorder_group
Ge1 Ge 0.32438(2) 0.18767(2) 0.48350(2) 0.01346(2) Uani 1 1 d . . . . .
S1 S 0.16551(2) 0.31762(2) 0.58707(2) 0.01870(3) Uani 1 1 d . . . . .
Si1 Si 0.56656(2) 0.31481(2) 0.40346(2) 0.01648(4) Uani 1 1 d . . . . .
Si2 Si 0.24738(2) 0.04287(2) 0.62137(2) 0.01593(3) Uani 1 1 d . . . . .
F1 F 0.17869(7) 0.42480(4) 0.46399(4) 0.03482(13) Uani 1 1 d . . . . .
F2 F 0.05672(8) 0.45705(3) 0.57740(4) 0.03350(13) Uani 1 1 d . . . . .
F3 F -0.02998(6) 0.37604(3) 0.48157(4) 0.03127(12) Uani 1 1 d . . . . .
O1 O 0.17573(6) 0.25798(3) 0.51358(4) 0.01977(10) Uani 1 1 d . . . . .
O2 O 0.30143(7) 0.34425(5) 0.61737(5) 0.03222(15) Uani 1 1 d . . . . .
O3 O 0.05924(9) 0.29627(5) 0.64881(5) 0.03431(16) Uani 1 1 d . . . . .
C1 C 0.50499(7) 0.24092(4) 0.48559(5) 0.01584(10) Uani 1 1 d . . . . .
C2 C 0.57370(7) 0.21093(4) 0.55726(5) 0.01577(10) Uani 1 1 d . . . . .
C3 C 0.49849(7) 0.14923(4) 0.61265(5) 0.01646(10) Uani 1 1 d . . . . .
C4 C 0.36692(7) 0.12428(4) 0.58639(4) 0.01591(10) Uani 1 1 d . . . . .
C5 C 0.72261(8) 0.23399(5) 0.58509(6) 0.02193(13) Uani 1 1 d . . . . .
H5A H 0.759553 0.273028 0.543776 0.033 Uiso 1 1 calc R U . . .
H5B H 0.784225 0.187529 0.584996 0.033 Uiso 1 1 calc R U . . .
H5C H 0.721032 0.256441 0.644610 0.033 Uiso 1 1 calc R U . . .
C6 C 0.57705(10) 0.11941(5) 0.69279(6) 0.02655(16) Uani 1 1 d . . . . .
H6A H 0.668325 0.096705 0.675143 0.040 Uiso 1 1 calc R U . . .
H6B H 0.519638 0.079118 0.721744 0.040 Uiso 1 1 calc R U . . .
H6C H 0.594506 0.162921 0.733848 0.040 Uiso 1 1 calc R U . . .
C7 C 0.41805(9) 0.33054(6) 0.32195(5) 0.02533(14) Uani 1 1 d . . . . .
H7A H 0.407738 0.283940 0.284475 0.038 Uiso 1 1 calc R U . . .
H7B H 0.439452 0.376240 0.285162 0.038 Uiso 1 1 calc R U . . .
H7C H 0.329017 0.339694 0.353419 0.038 Uiso 1 1 calc R U . . .
C8 C 0.72571(9) 0.27519(5) 0.34482(6) 0.02562(15) Uani 1 1 d . . . . .
H8A H 0.805520 0.269539 0.386822 0.038 Uiso 1 1 calc R U . . .
H8B H 0.752551 0.311448 0.297688 0.038 Uiso 1 1 calc R U . . .
H8C H 0.702289 0.223847 0.319292 0.038 Uiso 1 1 calc R U . . .
C9 C 0.60534(10) 0.41009(5) 0.46024(6) 0.02412(14) Uani 1 1 d . . . . .
H9A H 0.520730 0.427304 0.492152 0.036 Uiso 1 1 calc R U . . .
H9B H 0.630484 0.449776 0.416310 0.036 Uiso 1 1 calc R U . . .
H9C H 0.685110 0.403124 0.502012 0.036 Uiso 1 1 calc R U . . .
C10 C 0.05955(9) 0.07719(6) 0.60487(6) 0.02578(15) Uani 1 1 d . . . . .
H10A H 0.041740 0.087604 0.542064 0.039 Uiso 1 1 calc R U . . .
H10B H 0.044675 0.125432 0.638743 0.039 Uiso 1 1 calc R U . . .
H10C H -0.006255 0.036539 0.625151 0.039 Uiso 1 1 calc R U . . .
C11 C 0.27998(10) -0.04109(5) 0.54510(6) 0.02742(16) Uani 1 1 d . . . . .
H11A H 0.258966 -0.024826 0.484255 0.041 Uiso 1 1 calc R U . . .
H11B H 0.218099 -0.085129 0.560813 0.041 Uiso 1 1 calc R U . . .
H11C H 0.379997 -0.057377 0.550208 0.041 Uiso 1 1 calc R U . . .
C12 C 0.27564(10) 0.00813(6) 0.73737(6) 0.02700(15) Uani 1 1 d . . . . .
H12A H 0.194786 -0.024563 0.754779 0.040 Uiso 1 1 calc R U . . .
H12B H 0.283252 0.053496 0.776925 0.040 Uiso 1 1 calc R U . . .
H12C H 0.363688 -0.022751 0.741208 0.040 Uiso 1 1 calc R U . . .
C13 C 0.23646(7) 0.14809(4) 0.37673(4) 0.01588(10) Uani 1 1 d . . . . .
C14 C 0.09776(8) 0.16856(5) 0.35196(5) 0.02312(14) Uani 1 1 d . . . . .
H14 H 0.043537 0.201769 0.389037 0.028 Uiso 1 1 calc R U . . .
C15 C 0.03798(9) 0.14085(6) 0.27352(6) 0.02719(16) Uani 1 1 d . . . . .
H15 H -0.056370 0.155607 0.256951 0.033 Uiso 1 1 calc R U . . .
C16 C 0.11553(10) 0.09178(5) 0.21942(5) 0.02526(15) Uani 1 1 d . . . . .
H16 H 0.074254 0.072545 0.166033 0.030 Uiso 1 1 calc R U . . .
C17 C 0.25331(11) 0.07085(6) 0.24335(6) 0.03169(19) Uani 1 1 d . . . . .
H17 H 0.306705 0.037149 0.206361 0.038 Uiso 1 1 calc R U . . .
C18 C 0.31387(10) 0.09912(6) 0.32162(6) 0.02870(17) Uani 1 1 d . . . . .
H18 H 0.408770 0.084858 0.337507 0.034 Uiso 1 1 calc R U . . .
C19 C 0.08801(8) 0.39858(4) 0.52323(5) 0.01899(11) Uani 1 1 d . . . . .

loop_
_atom_site_aniso_label
_atom_site_aniso_U_11
_atom_site_aniso_U_22
_atom_site_aniso_U_33
_atom_site_aniso_U_23
_atom_site_aniso_U_13
_atom_site_aniso_U_12
Ge1 0.01225(3) 0.01399(3) 0.01403(3) -0.00006(2) -0.00386(2) 0.00132(2)
S1 0.02020(7) 0.02043(7) 0.01533(7) -0.00251(5) -0.00421(5) 0.00684(6)
Si1 0.01590(8) 0.01696(8) 0.01662(8) -0.00074(6) 0.00144(6) 0.00114(6)
Si2 0.01683(8) 0.01504(8) 0.01590(8) 0.00004(6) -0.00036(6) 0.00074(6)
F1 0.0386(3) 0.0294(3) 0.0366(3) 0.0097(2) 0.0091(2) -0.0009(2)
F2 0.0467(3) 0.0232(2) 0.0304(3) -0.0080(2) -0.0068(2) 0.0152(2)
F3 0.0251(2) 0.0274(2) 0.0408(3) 0.0014(2) -0.0182(2) 0.0027(2)
O1 0.0176(2) 0.0198(2) 0.0218(2) -0.00623(18) -0.00549(18) 0.00568(17)
O2 0.0249(3) 0.0374(4) 0.0338(3) -0.0172(3) -0.0170(2) 0.0105(3)
O3 0.0437(4) 0.0360(4) 0.0234(3) 0.0072(3) 0.0107(3) 0.0098(3)
C1 0.0140(2) 0.0162(2) 0.0173(3) -0.0005(2) -0.00246(19) 0.00099(19)
C2 0.0137(2) 0.0150(2) 0.0186(3) -0.0017(2) -0.00395(19) 0.00169(19)
C3 0.0162(2) 0.0155(2) 0.0175(3) 0.0006(2) -0.0053(2) 0.0022(2)
C4 0.0161(2) 0.0158(2) 0.0157(2) 0.00004(19) -0.00292(19) 0.00141(19)
C5 0.0157(3) 0.0217(3) 0.0282(3) -0.0005(3) -0.0082(2) -0.0009(2)
C6 0.0253(3) 0.0293(4) 0.0247(3) 0.0081(3) -0.0122(3) -0.0019(3)
C7 0.0240(3) 0.0329(4) 0.0191(3) 0.0063(3) -0.0011(3) 0.0030(3)
C8 0.0206(3) 0.0282(4) 0.0283(4) -0.0069(3) 0.0060(3) 0.0011(3)
C9 0.0300(4) 0.0181(3) 0.0244(3) -0.0024(2) 0.0053(3) -0.0011(3)
C10 0.0178(3) 0.0300(4) 0.0296(4) 0.0038(3) 0.0021(3) 0.0017(3)
C11 0.0311(4) 0.0209(3) 0.0302(4) -0.0083(3) -0.0013(3) 0.0014(3)
C12 0.0323(4) 0.0282(4) 0.0205(3) 0.0066(3) -0.0008(3) -0.0029(3)
C13 0.0158(2) 0.0171(2) 0.0147(2) -0.00020(19) -0.00365(19) 0.0009(2)
C14 0.0172(3) 0.0311(4) 0.0209(3) -0.0061(3) -0.0067(2) 0.0036(3)
C15 0.0214(3) 0.0377(4) 0.0222(3) -0.0042(3) -0.0093(3) 0.0002(3)
C16 0.0311(4) 0.0292(4) 0.0153(3) -0.0012(2) -0.0054(3) -0.0050(3)
C17 0.0359(5) 0.0385(5) 0.0205(3) -0.0108(3) -0.0052(3) 0.0094(4)
C18 0.0252(4) 0.0381(4) 0.0226(3) -0.0103(3) -0.0071(3) 0.0121(3)
C19 0.0195(3) 0.0172(3) 0.0201(3) -0.0015(2) -0.0036(2) 0.0020(2)

loop_
_atom_type_symbol
_atom_type_description
_atom_type_scat_dispersion_real
_atom_type_scat_dispersion_imag
_atom_type_scat_source
C C 0.0033 0.0016 'International Tables Vol C Tables 4.2.6.8 and 6.1.1.4'
H H 0.0000 0.0000 'International Tables Vol C Tables 4.2.6.8 and 6.1.1.4'
O O 0.0106 0.0060 'International Tables Vol C Tables 4.2.6.8 and 6.1.1.4'
F F 0.0171 0.0103 'International Tables Vol C Tables 4.2.6.8 and 6.1.1.4'
Si Si 0.0817 0.0704 'International Tables Vol C Tables 4.2.6.8 and 6.1.1.4'
S S 0.1246 0.1234 'International Tables Vol C Tables 4.2.6.8 and 6.1.1.4'
Ge Ge 0.1547 1.8001 'International Tables Vol C Tables 4.2.6.8 and 6.1.1.4'

loop_
_geom_angle_atom_site_label_1
_geom_angle_atom_site_label_2
_geom_angle_atom_site_label_3
_geom_angle
_geom_angle_site_symmetry_1
_geom_angle_site_symmetry_3
_geom_angle_publ_flag
O1 Ge1 C1 110.38(3) . . ?
O1 Ge1 C13 96.65(3) . . ?
C1 Ge1 C13 123.05(3) . . ?
O1 Ge1 C4 107.60(3) . . ?
C1 Ge1 C4 94.53(3) . . ?
C13 Ge1 C4 124.22(3) . . ?
O2 S1 O3 120.10(5) . . ?
O2 S1 O1 112.71(4) . . ?
O3 S1 O1 111.40(4) . . ?
O2 S1 C19 106.10(4) . . ?
O3 S1 C19 105.29(4) . . ?
O1 S1 C19 98.41(3) . . ?
C7 Si1 C1 107.62(4) . . ?
C7 Si1 C9 108.53(4) . . ?
C1 Si1 C9 109.78(4) . . ?
C7 Si1 C8 109.23(4) . . ?
C1 Si1 C8 109.23(4) . . ?
C9 Si1 C8 112.34(4) . . ?
C4 Si2 C11 106.82(4) . . ?
C4 Si2 C10 107.36(4) . . ?
C11 Si2 C10 108.63(4) . . ?
C4 Si2 C12 115.15(4) . . ?
C11 Si2 C12 108.49(4) . . ?
C10 Si2 C12 110.18(4) . . ?
S1 O1 Ge1 130.98(3) . . ?
C2 C1 Si1 129.82(5) . . ?
C2 C1 Ge1 104.12(5) . . ?
Si1 C1 Ge1 126.04(4) . . ?
C1 C2 C5 123.69(7) . . ?
C1 C2 C3 118.89(6) . . ?
C5 C2 C3 117.42(6) . . ?
C4 C3 C6 124.34(7) . . ?
C4 C3 C2 118.67(6) . . ?
C6 C3 C2 116.98(6) . . ?
C3 C4 Si2 134.13(5) . . ?
C3 C4 Ge1 103.72(5) . . ?
Si2 C4 Ge1 121.78(4) . . ?
C2 C5 H5A 109.5 . . ?
C2 C5 H5B 109.5 . . ?
H5A C5 H5B 109.5 . . ?
C2 C5 H5C 109.5 . . ?
H5A C5 H5C 109.5 . . ?
H5B C5 H5C 109.5 . . ?
C3 C6 H6A 109.5 . . ?
C3 C6 H6B 109.5 . . ?
H6A C6 H6B 109.5 . . ?
C3 C6 H6C 109.5 . . ?
H6A C6 H6C 109.5 . . ?
H6B C6 H6C 109.5 . . ?
Si1 C7 H7A 109.5 . . ?
Si1 C7 H7B 109.5 . . ?
H7A C7 H7B 109.5 . . ?
Si1 C7 H7C 109.5 . . ?
H7A C7 H7C 109.5 . . ?
H7B C7 H7C 109.5 . . ?
Si1 C8 H8A 109.5 . . ?
Si1 C8 H8B 109.5 . . ?
H8A C8 H8B 109.5 . . ?
Si1 C8 H8C 109.5 . . ?
H8A C8 H8C 109.5 . . ?
H8B C8 H8C 109.5 . . ?
Si1 C9 H9A 109.5 . . ?
Si1 C9 H9B 109.5 . . ?
H9A C9 H9B 109.5 . . ?
Si1 C9 H9C 109.5 . . ?
H9A C9 H9C 109.5 . . ?
H9B C9 H9C 109.5 . . ?
Si2 C10 H10A 109.5 . . ?
Si2 C10 H10B 109.5 . . ?
H10A C10 H10B 109.5 . . ?
Si2 C10 H10C 109.5 . . ?
H10A C10 H10C 109.5 . . ?
H10B C10 H10C 109.5 . . ?
Si2 C11 H11A 109.5 . . ?
Si2 C11 H11B 109.5 . . ?
H11A C11 H11B 109.5 . . ?
Si2 C11 H11C 109.5 . . ?
H11A C11 H11C 109.5 . . ?
H11B C11 H11C 109.5 . . ?
Si2 C12 H12A 109.5 . . ?
Si2 C12 H12B 109.5 . . ?
H12A C12 H12B 109.5 . . ?
Si2 C12 H12C 109.5 . . ?
H12A C12 H12C 109.5 . . ?
H12B C12 H12C 109.5 . . ?
C18 C13 C14 118.78(7) . . ?
C18 C13 Ge1 119.54(5) . . ?
C14 C13 Ge1 121.66(5) . . ?
C15 C14 C13 120.59(8) . . ?
C15 C14 H14 119.7 . . ?
C13 C14 H14 119.7 . . ?
C16 C15 C14 120.19(8) . . ?
C16 C15 H15 119.9 . . ?
C14 C15 H15 119.9 . . ?
C17 C16 C15 119.80(7) . . ?
C17 C16 H16 120.1 . . ?
C15 C16 H16 120.1 . . ?
C16 C17 C18 120.09(8) . . ?
C16 C17 H17 120.0 . . ?
C18 C17 H17 120.0 . . ?
C13 C18 C17 120.54(8) . . ?
C13 C18 H18 119.7 . . ?
C17 C18 H18 119.7 . . ?
F3 C19 F1 108.40(7) . . ?
F3 C19 F2 108.80(7) . . ?
F1 C19 F2 108.45(7) . . ?
F3 C19 S1 110.89(5) . . ?
F1 C19 S1 111.04(5) . . ?
F2 C19 S1 109.20(5) . . ?

loop_
_geom_bond_atom_site_label_1
_geom_bond_atom_site_label_2
_geom_bond_distance
_geom_bond_site_symmetry_2
_geom_bond_publ_flag
Ge1 O1 1.8984(5) . ?
Ge1 C1 1.9211(7) . ?
Ge1 C13 1.9269(7) . ?
Ge1 C4 1.9334(7) . ?
S1 O2 1.4226(7) . ?
S1 O3 1.4240(8) . ?
S1 O1 1.5115(6) . ?
S1 C19 1.8292(7) . ?
Si1 C7 1.8672(9) . ?
Si1 C1 1.8675(7) . ?
Si1 C9 1.8704(8) . ?
Si1 C8 1.8737(8) . ?
Si2 C4 1.8651(7) . ?
Si2 C11 1.8668(9) . ?
Si2 C10 1.8691(8) . ?
Si2 C12 1.8700(8) . ?
F1 C19 1.3231(10) . ?
F2 C19 1.3263(9) . ?
F3 C19 1.3227(9) . ?
C1 C2 1.3546(9) . ?
C2 C5 1.5049(10) . ?
C2 C3 1.5245(10) . ?
C3 C4 1.3589(10) . ?
C3 C6 1.4997(10) . ?
C5 H5A 0.9800 . ?
C5 H5B 0.9800 . ?
C5 H5C 0.9800 . ?
C6 H6A 0.9800 . ?
C6 H6B 0.9800 . ?
C6 H6C 0.9800 . ?
C7 H7A 0.9800 . ?
C7 H7B 0.9800 . ?
C7 H7C 0.9800 . ?
C8 H8A 0.9800 . ?
C8 H8B 0.9800 . ?
C8 H8C 0.9800 . ?
C9 H9A 0.9800 . ?
C9 H9B 0.9800 . ?
C9 H9C 0.9800 . ?
C10 H10A 0.9800 . ?
C10 H10B 0.9800 . ?
C10 H10C 0.9800 . ?
C11 H11A 0.9800 . ?
C11 H11B 0.9800 . ?
C11 H11C 0.9800 . ?
C12 H12A 0.9800 . ?
C12 H12B 0.9800 . ?
C12 H12C 0.9800 . ?
C13 C18 1.3921(11) . ?
C13 C14 1.3927(10) . ?
C14 C15 1.3895(11) . ?
C14 H14 0.9500 . ?
C15 C16 1.3845(13) . ?
C15 H15 0.9500 . ?
C16 C17 1.3835(13) . ?
C16 H16 0.9500 . ?
C17 C18 1.3934(12) . ?
C17 H17 0.9500 . ?
C18 H18 0.9500 . ?

loop_
_geom_torsion_atom_site_label_1
_geom_torsion_atom_site_label_2
_geom_torsion_atom_site_label_3
_geom_torsion_atom_site_label_4
_geom_torsion
_geom_torsion_site_symmetry_1
_geom_torsion_site_symmetry_2
_geom_torsion_site_symmetry_3
_geom_torsion_site_symmetry_4
_geom_torsion_publ_flag
O2 S1 O1 Ge1 24.88(7) . . . . ?
O3 S1 O1 Ge1 -113.53(6) . . . . ?
C19 S1 O1 Ge1 136.34(5) . . . . ?
C1 Ge1 O1 S1 -45.90(6) . . . . ?
C13 Ge1 O1 S1 -174.87(5) . . . . ?
C4 Ge1 O1 S1 56.01(6) . . . . ?
C7 Si1 C1 C2 -179.42(7) . . . . ?
C9 Si1 C1 C2 -61.48(8) . . . . ?
C8 Si1 C1 C2 62.10(8) . . . . ?
C7 Si1 C1 Ge1 2.35(6) . . . . ?
C9 Si1 C1 Ge1 120.29(5) . . . . ?
C8 Si1 C1 Ge1 -116.13(5) . . . . ?
Si1 C1 C2 C5 0.16(11) . . . . ?
Ge1 C1 C2 C5 178.69(6) . . . . ?
Si1 C1 C2 C3 -178.72(5) . . . . ?
Ge1 C1 C2 C3 -0.19(8) . . . . ?
C1 C2 C3 C4 2.36(10) . . . . ?
C5 C2 C3 C4 -176.59(7) . . . . ?
C1 C2 C3 C6 -178.31(7) . . . . ?
C5 C2 C3 C6 2.74(10) . . . . ?
C6 C3 C4 Si2 -9.41(12) . . . . ?
C2 C3 C4 Si2 169.86(6) . . . . ?
C6 C3 C4 Ge1 177.78(7) . . . . ?
C2 C3 C4 Ge1 -2.95(8) . . . . ?
C11 Si2 C4 C3 -95.28(8) . . . . ?
C10 Si2 C4 C3 148.35(8) . . . . ?
C12 Si2 C4 C3 25.25(9) . . . . ?
C11 Si2 C4 Ge1 76.50(5) . . . . ?
C10 Si2 C4 Ge1 -39.87(5) . . . . ?
C12 Si2 C4 Ge1 -162.97(4) . . . . ?
C18 C13 C14 C15 -0.25(13) . . . . ?
Ge1 C13 C14 C15 178.35(7) . . . . ?
C13 C14 C15 C16 0.65(15) . . . . ?
C14 C15 C16 C17 -0.49(15) . . . . ?
C15 C16 C17 C18 -0.05(16) . . . . ?
C14 C13 C18 C17 -0.30(14) . . . . ?
Ge1 C13 C18 C17 -178.93(8) . . . . ?
C16 C17 C18 C13 0.46(17) . . . . ?
O2 S1 C19 F3 171.12(6) . . . . ?
O3 S1 C19 F3 -60.56(7) . . . . ?
O1 S1 C19 F3 54.45(6) . . . . ?
O2 S1 C19 F1 50.55(7) . . . . ?
O3 S1 C19 F1 178.87(6) . . . . ?
O1 S1 C19 F1 -66.12(6) . . . . ?
O2 S1 C19 F2 -68.99(7) . . . . ?
O3 S1 C19 F2 59.32(7) . . . . ?
O1 S1 C19 F2 174.34(6) . . . . ?
